data_4346507
loop_
_publ_author_name
'Ojeda-Amador, Ana I'
'Mart\'inez-Mart\'inez, Antonio J'
'Kennedy, Alan R.'
'O'Hara, Charles T'

_publ_section_title
;
 Synthetic and Structural Studies of Mixed Sodium
 Bis(trimethylsilyl)amide/Sodium Halide Aggregates in the Presence of
 \h(2)-N,N-, \h(3)-N,N,N/N,O,N-, and \h(4)-N,N,N,N-Donor Ligands.
;
_journal_issue 20
_journal_name_full 'Inorganic chemistry'
_journal_page_first 9833
_journal_page_last 9844
_journal_paper_doi 10.1021/acs.inorgchem.5b01584
_journal_volume 54
_journal_year 2015
_chemical_formula_moiety 'C38 H98 I N7 Na4 Si6'
_chemical_formula_sum 'C38 H98 I N7 Na4 Si6'
_chemical_formula_weight 1040.63
_space_group_crystal_system monoclinic
_space_group_IT_number 4
_space_group_name_Hall 'P 2yb'
_space_group_name_H-M_alt 'P 1 21 1'
_atom_sites_solution_hydrogens geom
_audit_creation_method SHELXL-2013
_cell_angle_alpha 90
_cell_angle_beta 105.646(2)
_cell_angle_gamma 90
_cell_formula_units_Z 2
_cell_length_a 13.3519(3)
_cell_length_b 15.3554(5)
_cell_length_c 15.3294(4)
_cell_measurement_reflns_used 6786
_cell_measurement_temperature 123(2)
_cell_measurement_theta_max 72.5950
_cell_measurement_theta_min 3.4640
_cell_volume 3026.44(15)
_computing_cell_refinement
;
CrysAlisPro, Agilent Technologies,
Version 1.171.36.32 (release 02-08-2013 CrysAlis171 .NET)
(compiled Aug  2 2013,16:46:58)
;
_computing_data_collection
;
CrysAlisPro, Agilent Technologies,
Version 1.171.36.32 (release 02-08-2013 CrysAlis171 .NET)
(compiled Aug  2 2013,16:46:58)
;
_computing_data_reduction
;
CrysAlisPro, Agilent Technologies,
Version 1.171.36.32 (release 02-08-2013 CrysAlis171 .NET)
(compiled Aug  2 2013,16:46:58)
;
_computing_publication_material 'SHELXL-2013 '
_computing_structure_refinement 'SHELXL-2013 (Sheldrick, 2013)'
_diffrn_ambient_temperature 123(2)
_diffrn_measured_fraction_theta_full 0.999
_diffrn_measured_fraction_theta_max 0.978
_diffrn_measurement_device_type 'Oxford Diffraction Gemini S'
_diffrn_measurement_method 'omega scans'
_diffrn_radiation_type CuK\a
_diffrn_radiation_wavelength 1.54184
_diffrn_reflns_av_R_equivalents 0.0426
_diffrn_reflns_av_unetI/netI 0.0581
_diffrn_reflns_Laue_measured_fraction_full 0.999
_diffrn_reflns_Laue_measured_fraction_max 0.978
_diffrn_reflns_limit_h_max 15
_diffrn_reflns_limit_h_min -16
_diffrn_reflns_limit_k_max 13
_diffrn_reflns_limit_k_min -18
_diffrn_reflns_limit_l_max 18
_diffrn_reflns_limit_l_min -18
_diffrn_reflns_number 18272
_diffrn_reflns_point_group_measured_fraction_full 0.769
_diffrn_reflns_point_group_measured_fraction_max 0.747
_diffrn_reflns_theta_full 70.000
_diffrn_reflns_theta_max 73.254
_diffrn_reflns_theta_min 3.438
_diffrn_source tube
_exptl_absorpt_coefficient_mu 5.800
_exptl_absorpt_correction_T_max 1.00000
_exptl_absorpt_correction_T_min 0.41056
_exptl_absorpt_correction_type multi-scan
_exptl_absorpt_process_details
;
CrysAlisPro, Agilent Technologies,
Version 1.171.36.32 (release 02-08-2013 CrysAlis171 .NET)
(compiled Aug  2 2013,16:46:58)
Empirical absorption correction using spherical harmonics,
 implemented in SCALE3 ABSPACK scaling algorithm.
;
_exptl_crystal_colour colourless
_exptl_crystal_density_diffrn 1.142
_exptl_crystal_description needle
_exptl_crystal_F_000 1112
_exptl_crystal_size_max 0.22
_exptl_crystal_size_mid 0.02
_exptl_crystal_size_min 0.02
_refine_diff_density_max 1.188
_refine_diff_density_min -0.530
_refine_diff_density_rms 0.078
_refine_ls_abs_structure_details
;
 Flack x determined using 2332 quotients [(I+)-(I-)]/[(I+)+(I-)]
 (Parsons and Flack (2004), Acta Cryst. A60, s61).
;
_refine_ls_abs_structure_Flack -0.027(4)
_refine_ls_extinction_method none
_refine_ls_goodness_of_fit_ref 1.029
_refine_ls_hydrogen_treatment constr
_refine_ls_matrix_type full
_refine_ls_number_parameters 531
_refine_ls_number_reflns 9071
_refine_ls_number_restraints 1
_refine_ls_restrained_S_all 1.029
_refine_ls_R_factor_all 0.0564
_refine_ls_R_factor_gt 0.0462
_refine_ls_shift/su_max 0.000
_refine_ls_shift/su_mean 0.000
_refine_ls_structure_factor_coef Fsqd
_refine_ls_weighting_details 'w=1/[\s^2^(Fo^2^)+(0.0655P)^2^] where P=(Fo^2^+2Fc^2^)/3'
_refine_ls_weighting_scheme calc
_refine_ls_wR_factor_gt 0.1106
_refine_ls_wR_factor_ref 0.1174
_reflns_Friedel_coverage 0.469
_reflns_Friedel_fraction_full 0.520
_reflns_Friedel_fraction_max 0.496
_reflns_number_gt 7813
_reflns_number_total 9071
_reflns_threshold_expression 'I > 2\s(I)'
_cod_data_source_file ic5b01584_si_002.cif
_cod_data_source_block amao160bsmart
_cod_original_sg_symbol_H-M 'P 21'
_cod_database_code 4346507
_shelx_space_group_comment
;
The symmetry employed for this shelxl refinement is uniquely defined
by the following loop, which should always be used as a source of
symmetry information in preference to the above space-group names.
They are only intended as comments.
;
_shelxl_version_number 2013-4

loop_
_space_group_symop_operation_xyz
'x, y, z'
'-x, y+1/2, -z'

loop_
_atom_site_label
_atom_site_type_symbol
_atom_site_fract_x
_atom_site_fract_y
_atom_site_fract_z
_atom_site_U_iso_or_equiv
_atom_site_adp_type
_atom_site_occupancy
_atom_site_site_symmetry_order
_atom_site_calc_flag
_atom_site_refinement_flags_posn
_atom_site_refinement_flags_adp
Na1 Na 0.15742(16) 0.4942(2) 0.84380(15) 0.0360(6) Uani 1 1 d . .
Na2 Na 0.37442(18) 0.5037(2) 0.75368(16) 0.0399(7) Uani 1 1 d . .
Na3 Na 0.30793(16) 0.4887(2) 0.52411(14) 0.0399(6) Uani 1 1 d . .
Na4 Na 0.03450(15) 0.4863(2) 0.43069(14) 0.0370(6) Uani 1 1 d . .
I1 I 0.14492(3) 0.47686(5) 0.63781(2) 0.05956(19) Uani 1 1 d . .
Si1 Si 0.38250(12) 0.62116(13) 0.92920(12) 0.0315(4) Uani 1 1 d . .
Si2 Si 0.38633(12) 0.42728(12) 0.95848(11) 0.0306(4) Uani 1 1 d . .
Si3 Si 0.52355(13) 0.59545(13) 0.63333(12) 0.0345(4) Uani 1 1 d . .
Si4 Si 0.52750(13) 0.40112(14) 0.64954(12) 0.0351(4) Uani 1 1 d . .
Si5 Si 0.18761(16) 0.58263(13) 0.32652(12) 0.0354(4) Uani 1 1 d . .
Si6 Si 0.21401(13) 0.39029(12) 0.33098(12) 0.0306(4) Uani 1 1 d . .
N1 N 0.3433(4) 0.5184(4) 0.8985(3) 0.0329(12) Uani 1 1 d . .
N2 N 0.4663(3) 0.4983(4) 0.6414(3) 0.0340(13) Uani 1 1 d . .
N3 N 0.1891(3) 0.4849(4) 0.3773(3) 0.0305(11) Uani 1 1 d . .
N4 N 0.0181(5) 0.5729(4) 0.8903(5) 0.0430(15) Uani 1 1 d . .
N5 N 0.0289(5) 0.3866(4) 0.8765(5) 0.0416(14) Uani 1 1 d . .
N6 N -0.1127(5) 0.5908(5) 0.4147(5) 0.0537(18) Uani 1 1 d . .
N7 N -0.1330(4) 0.4078(4) 0.3671(4) 0.0383(13) Uani 1 1 d . .
C1 C 0.3827(5) 0.6544(5) 1.0474(5) 0.0429(16) Uani 1 1 d . .
H1A H 0.3986 0.7166 1.0557 0.064 Uiso 1 1 calc R U
H1B H 0.4355 0.6208 1.0914 0.064 Uiso 1 1 calc R U
H1C H 0.3141 0.6429 1.0568 0.064 Uiso 1 1 calc R U
C2 C 0.2960(5) 0.7004(5) 0.8496(5) 0.0405(15) Uani 1 1 d . .
H2A H 0.2929 0.6848 0.7870 0.061 Uiso 1 1 calc R U
H2B H 0.3242 0.7594 0.8623 0.061 Uiso 1 1 calc R U
H2C H 0.2259 0.6983 0.8582 0.061 Uiso 1 1 calc R U
C3 C 0.5198(5) 0.6447(5) 0.9220(5) 0.0436(17) Uani 1 1 d . .
H3A H 0.5262 0.6277 0.8621 0.065 Uiso 1 1 calc R U
H3B H 0.5696 0.6114 0.9687 0.065 Uiso 1 1 calc R U
H3C H 0.5343 0.7071 0.9314 0.065 Uiso 1 1 calc R U
C4 C 0.3230(5) 0.4091(6) 1.0534(5) 0.0458(18) Uani 1 1 d . .
H4A H 0.2472 0.4083 1.0287 0.069 Uiso 1 1 calc R U
H4B H 0.3427 0.4563 1.0978 0.069 Uiso 1 1 calc R U
H4C H 0.3462 0.3533 1.0830 0.069 Uiso 1 1 calc R U
C5 C 0.5308(5) 0.4214(5) 1.0131(5) 0.0418(16) Uani 1 1 d . .
H5A H 0.5683 0.4301 0.9670 0.063 Uiso 1 1 calc R U
H5B H 0.5484 0.3641 1.0413 0.063 Uiso 1 1 calc R U
H5C H 0.5508 0.4668 1.0594 0.063 Uiso 1 1 calc R U
C6 C 0.3546(6) 0.3300(5) 0.8805(5) 0.0418(16) Uani 1 1 d . .
H6A H 0.2840 0.3362 0.8405 0.063 Uiso 1 1 calc R U
H6B H 0.3589 0.2768 0.9166 0.063 Uiso 1 1 calc R U
H6C H 0.4044 0.3267 0.8439 0.063 Uiso 1 1 calc R U
C7 C 0.4390(5) 0.6872(5) 0.6558(5) 0.0453(17) Uani 1 1 d . .
H7A H 0.4637 0.7427 0.6378 0.068 Uiso 1 1 calc R U
H7B H 0.4428 0.6888 0.7206 0.068 Uiso 1 1 calc R U
H7C H 0.3668 0.6775 0.6208 0.068 Uiso 1 1 calc R U
C8 C 0.6580(5) 0.6092(6) 0.7137(6) 0.0486(19) Uani 1 1 d . .
H8A H 0.7055 0.5666 0.6989 0.073 Uiso 1 1 calc R U
H8B H 0.6546 0.6000 0.7761 0.073 Uiso 1 1 calc R U
H8C H 0.6834 0.6682 0.7077 0.073 Uiso 1 1 calc R U
C9 C 0.5391(8) 0.6163(7) 0.5166(6) 0.068(3) Uani 1 1 d . .
H9A H 0.4703 0.6203 0.4731 0.101 Uiso 1 1 calc R U
H9B H 0.5782 0.5684 0.4992 0.101 Uiso 1 1 calc R U
H9C H 0.5767 0.6711 0.5166 0.101 Uiso 1 1 calc R U
C10 C 0.6151(7) 0.3773(6) 0.7665(5) 0.055(2) Uani 1 1 d . .
H10A H 0.6472 0.3199 0.7665 0.083 Uiso 1 1 calc R U
H10B H 0.5739 0.3778 0.8106 0.083 Uiso 1 1 calc R U
H10C H 0.6695 0.4218 0.7828 0.083 Uiso 1 1 calc R U
C11 C 0.4283(6) 0.3122(5) 0.6250(6) 0.0487(19) Uani 1 1 d . .
H11A H 0.3955 0.3095 0.5596 0.073 Uiso 1 1 calc R U
H11B H 0.3752 0.3239 0.6568 0.073 Uiso 1 1 calc R U
H11C H 0.4621 0.2564 0.6456 0.073 Uiso 1 1 calc R U
C12 C 0.6143(6) 0.3856(7) 0.5705(6) 0.059(2) Uani 1 1 d . .
H12A H 0.5741 0.3972 0.5080 0.089 Uiso 1 1 calc R U
H12B H 0.6402 0.3256 0.5754 0.089 Uiso 1 1 calc R U
H12C H 0.6731 0.4260 0.5876 0.089 Uiso 1 1 calc R U
C13 C 0.2003(6) 0.6720(6) 0.4133(5) 0.0487(19) Uani 1 1 d . .
H13A H 0.2717 0.6732 0.4525 0.073 Uiso 1 1 calc R U
H13B H 0.1519 0.6611 0.4501 0.073 Uiso 1 1 calc R U
H13C H 0.1840 0.7282 0.3824 0.073 Uiso 1 1 calc R U
C14 C 0.2929(8) 0.6044(6) 0.2695(6) 0.061(2) Uani 1 1 d . .
H14A H 0.2916 0.5592 0.2241 0.091 Uiso 1 1 calc R U
H14B H 0.3606 0.6040 0.3147 0.091 Uiso 1 1 calc R U
H14C H 0.2814 0.6615 0.2398 0.091 Uiso 1 1 calc R U
C15 C 0.0611(7) 0.6018(6) 0.2367(5) 0.056(2) Uani 1 1 d . .
H15A H 0.0612 0.6604 0.2116 0.084 Uiso 1 1 calc R U
H15B H 0.0028 0.5961 0.2638 0.084 Uiso 1 1 calc R U
H15C H 0.0538 0.5586 0.1883 0.084 Uiso 1 1 calc R U
C16 C 0.1751(6) 0.2957(5) 0.3931(6) 0.0436(17) Uani 1 1 d . .
H16A H 0.1953 0.2410 0.3695 0.065 Uiso 1 1 calc R U
H16B H 0.0997 0.2965 0.3842 0.065 Uiso 1 1 calc R U
H16C H 0.2103 0.3004 0.4579 0.065 Uiso 1 1 calc R U
C17 C 0.3576(5) 0.3746(6) 0.3410(6) 0.050(2) Uani 1 1 d . .
H17A H 0.3674 0.3214 0.3090 0.074 Uiso 1 1 calc R U
H17B H 0.3959 0.3697 0.4050 0.074 Uiso 1 1 calc R U
H17C H 0.3837 0.4247 0.3141 0.074 Uiso 1 1 calc R U
C18 C 0.1474(6) 0.3755(5) 0.2068(4) 0.0427(17) Uani 1 1 d . .
H18A H 0.1701 0.4213 0.1719 0.064 Uiso 1 1 calc R U
H18B H 0.0719 0.3791 0.1970 0.064 Uiso 1 1 calc R U
H18C H 0.1655 0.3184 0.1868 0.064 Uiso 1 1 calc R U
C19 C -0.0651(5) 0.5178(5) 0.9094(5) 0.0379(16) Uani 1 1 d . .
H19 H -0.1201 0.5116 0.8508 0.045 Uiso 1 1 calc R U
C20 C -0.0262(5) 0.4274(5) 0.9377(5) 0.0405(16) Uani 1 1 d . .
H20 H 0.0263 0.4335 0.9978 0.049 Uiso 1 1 calc R U
C21 C -0.1165(6) 0.3713(6) 0.9546(6) 0.054(2) Uani 1 1 d . .
H21A H -0.1696 0.3622 0.8962 0.065 Uiso 1 1 calc R U
H21B H -0.0888 0.3135 0.9778 0.065 Uiso 1 1 calc R U
C22 C -0.1676(6) 0.4121(7) 1.0208(6) 0.064(3) Uani 1 1 d . .
H22A H -0.1169 0.4158 1.0812 0.077 Uiso 1 1 calc R U
H22B H -0.2264 0.3752 1.0263 0.077 Uiso 1 1 calc R U
C23 C -0.2070(5) 0.5022(7) 0.9899(6) 0.060(3) Uani 1 1 d . .
H23A H -0.2377 0.5290 1.0354 0.072 Uiso 1 1 calc R U
H23B H -0.2620 0.4982 0.9319 0.072 Uiso 1 1 calc R U
C24 C -0.1182(6) 0.5592(6) 0.9772(6) 0.054(2) Uani 1 1 d . .
H24A H -0.0661 0.5672 1.0363 0.065 Uiso 1 1 calc R U
H24B H -0.1457 0.6172 0.9547 0.065 Uiso 1 1 calc R U
C25 C 0.0925(6) 0.6036(7) 0.9743(7) 0.062(3) Uani 1 1 d . .
H25A H 0.1543 0.6275 0.9600 0.093 Uiso 1 1 calc R U
H25B H 0.1128 0.5548 1.0166 0.093 Uiso 1 1 calc R U
H25C H 0.0597 0.6490 1.0022 0.093 Uiso 1 1 calc R U
C26 C -0.0260(8) 0.6448(7) 0.8301(10) 0.093(4) Uani 1 1 d . .
H26A H 0.0303 0.6799 0.8184 0.140 Uiso 1 1 calc R U
H26B H -0.0686 0.6812 0.8586 0.140 Uiso 1 1 calc R U
H26C H -0.0694 0.6217 0.7727 0.140 Uiso 1 1 calc R U
C27 C 0.0762(7) 0.3028(6) 0.9142(7) 0.062(2) Uani 1 1 d . .
H27A H 0.0212 0.2609 0.9152 0.093 Uiso 1 1 calc R U
H27B H 0.1200 0.3119 0.9761 0.093 Uiso 1 1 calc R U
H27C H 0.1189 0.2801 0.8764 0.093 Uiso 1 1 calc R U
C28 C -0.0370(7) 0.3733(6) 0.7853(6) 0.056(2) Uani 1 1 d . .
H28A H -0.0694 0.4286 0.7611 0.084 Uiso 1 1 calc R U
H28B H -0.0912 0.3306 0.7865 0.084 Uiso 1 1 calc R U
H28C H 0.0052 0.3516 0.7466 0.084 Uiso 1 1 calc R U
C29 C -0.2027(5) 0.5591(6) 0.3413(5) 0.0426(17) Uani 1 1 d . .
H29 H -0.1821 0.5632 0.2834 0.051 Uiso 1 1 calc R U
C30 C -0.2265(4) 0.4640(6) 0.3539(4) 0.0379(16) Uani 1 1 d . .
H30 H -0.2483 0.4606 0.4114 0.046 Uiso 1 1 calc R U
C31 C -0.3202(5) 0.4325(6) 0.2776(5) 0.050(2) Uani 1 1 d . .
H31A H -0.3020 0.4345 0.2192 0.060 Uiso 1 1 calc R U
H31B H -0.3361 0.3714 0.2892 0.060 Uiso 1 1 calc R U
C32 C -0.4156(5) 0.4884(9) 0.2712(5) 0.068(3) Uani 1 1 d . .
H32A H -0.4739 0.4673 0.2209 0.082 Uiso 1 1 calc R U
H32B H -0.4368 0.4836 0.3281 0.082 Uiso 1 1 calc R U
C33 C -0.3926(6) 0.5821(7) 0.2549(6) 0.061(3) Uani 1 1 d . .
H33A H -0.4549 0.6179 0.2522 0.074 Uiso 1 1 calc R U
H33B H -0.3761 0.5871 0.1959 0.074 Uiso 1 1 calc R U
C34 C -0.3013(5) 0.6164(6) 0.3298(5) 0.052(2) Uani 1 1 d . .
H34A H -0.3209 0.6177 0.3876 0.062 Uiso 1 1 calc R U
H34B H -0.2855 0.6768 0.3152 0.062 Uiso 1 1 calc R U
C35 C -0.1273(6) 0.5819(7) 0.5049(6) 0.067(3) Uani 1 1 d . .
H35A H -0.1915 0.6116 0.5073 0.101 Uiso 1 1 calc R U
H35B H -0.0681 0.6080 0.5494 0.101 Uiso 1 1 calc R U
H35C H -0.1321 0.5200 0.5190 0.101 Uiso 1 1 calc R U
C36 C -0.0883(7) 0.6822(7) 0.4002(9) 0.081(4) Uani 1 1 d . .
H36A H -0.0833 0.6895 0.3380 0.122 Uiso 1 1 calc R U
H36B H -0.0219 0.6980 0.4428 0.122 Uiso 1 1 calc R U
H36C H -0.1435 0.7199 0.4100 0.122 Uiso 1 1 calc R U
C37 C -0.1421(8) 0.3283(7) 0.4149(8) 0.070(3) Uani 1 1 d . .
H37A H -0.1996 0.2933 0.3784 0.104 Uiso 1 1 calc R U
H37B H -0.1556 0.3425 0.4730 0.104 Uiso 1 1 calc R U
H37C H -0.0772 0.2951 0.4257 0.104 Uiso 1 1 calc R U
C38 C -0.1084(5) 0.3865(6) 0.2817(5) 0.0465(18) Uani 1 1 d . .
H38A H -0.1629 0.3489 0.2450 0.070 Uiso 1 1 calc R U
H38B H -0.0414 0.3562 0.2949 0.070 Uiso 1 1 calc R U
H38C H -0.1045 0.4403 0.2483 0.070 Uiso 1 1 calc R U

loop_
_atom_site_aniso_label
_atom_site_aniso_U_11
_atom_site_aniso_U_22
_atom_site_aniso_U_33
_atom_site_aniso_U_23
_atom_site_aniso_U_13
_atom_site_aniso_U_12
Na1 0.0311(9) 0.0473(17) 0.0305(10) -0.0022(12) 0.0100(8) -0.0015(11)
Na2 0.0360(11) 0.057(2) 0.0289(11) -0.0017(11) 0.0119(9) -0.0009(12)
Na3 0.0316(9) 0.0575(18) 0.0288(10) -0.0026(13) 0.0049(8) -0.0024(13)
Na4 0.0281(9) 0.0485(17) 0.0329(10) -0.0045(13) 0.0059(8) 0.0015(12)
I1 0.03217(17) 0.1199(5) 0.02572(17) 0.0017(3) 0.00623(12) -0.0038(3)
Si1 0.0315(7) 0.0332(10) 0.0297(8) -0.0020(7) 0.0079(6) -0.0019(7)
Si2 0.0294(7) 0.0344(10) 0.0281(8) 0.0007(7) 0.0078(6) 0.0009(7)
Si3 0.0305(8) 0.0374(11) 0.0372(9) 0.0040(8) 0.0115(6) -0.0031(7)
Si4 0.0337(8) 0.0347(11) 0.0350(9) -0.0033(8) 0.0061(6) 0.0021(8)
Si5 0.0485(10) 0.0272(10) 0.0303(9) 0.0017(8) 0.0103(7) -0.0028(8)
Si6 0.0333(8) 0.0272(10) 0.0319(8) 0.0012(7) 0.0099(6) -0.0004(7)
N1 0.032(2) 0.042(4) 0.025(2) -0.001(2) 0.0066(19) -0.001(2)
N2 0.028(2) 0.046(4) 0.029(2) 0.000(2) 0.0092(17) -0.002(2)
N3 0.032(2) 0.034(3) 0.025(2) 0.002(2) 0.0083(16) 0.001(2)
N4 0.036(3) 0.036(4) 0.059(4) 0.005(3) 0.017(3) 0.002(3)
N5 0.037(3) 0.034(4) 0.054(4) -0.001(3) 0.011(2) -0.003(3)
N6 0.041(3) 0.056(5) 0.063(4) -0.025(4) 0.012(3) 0.004(3)
N7 0.039(3) 0.039(4) 0.037(3) 0.002(3) 0.010(2) -0.003(3)
C1 0.047(4) 0.044(5) 0.038(3) -0.009(3) 0.011(3) -0.005(3)
C2 0.044(3) 0.033(4) 0.044(4) 0.001(3) 0.010(3) 0.003(3)
C3 0.033(3) 0.044(5) 0.055(4) -0.006(3) 0.014(3) -0.013(3)
C4 0.047(4) 0.061(6) 0.034(3) 0.011(3) 0.018(3) 0.000(4)
C5 0.032(3) 0.049(5) 0.041(3) 0.003(3) 0.005(2) 0.002(3)
C6 0.054(4) 0.028(4) 0.044(4) -0.005(3) 0.015(3) -0.001(3)
C7 0.042(3) 0.036(4) 0.060(4) -0.004(4) 0.016(3) 0.006(3)
C8 0.032(3) 0.046(5) 0.062(5) 0.000(4) 0.003(3) -0.012(3)
C9 0.081(6) 0.078(7) 0.056(5) 0.013(5) 0.040(5) -0.001(5)
C10 0.057(4) 0.049(6) 0.047(4) 0.003(4) -0.009(3) 0.008(4)
C11 0.057(4) 0.033(5) 0.055(5) -0.013(4) 0.014(3) -0.008(4)
C12 0.053(4) 0.069(7) 0.061(5) -0.014(5) 0.024(4) 0.011(4)
C13 0.053(4) 0.044(5) 0.050(4) -0.006(4) 0.017(3) -0.004(4)
C14 0.080(6) 0.049(6) 0.063(5) 0.010(4) 0.038(5) -0.011(5)
C15 0.074(5) 0.040(5) 0.042(4) 0.011(4) -0.005(4) 0.009(4)
C16 0.048(4) 0.032(4) 0.055(4) 0.012(3) 0.021(3) -0.001(3)
C17 0.029(3) 0.054(6) 0.069(5) 0.000(4) 0.017(3) 0.007(3)
C18 0.051(4) 0.047(5) 0.032(3) -0.012(3) 0.015(3) -0.009(3)
C19 0.030(3) 0.048(5) 0.036(3) 0.000(3) 0.009(2) -0.001(3)
C20 0.028(3) 0.053(5) 0.038(3) 0.007(3) 0.003(2) -0.003(3)
C21 0.037(4) 0.056(6) 0.068(5) 0.025(4) 0.011(3) -0.003(3)
C22 0.036(4) 0.108(9) 0.051(4) 0.023(5) 0.017(3) -0.011(5)
C23 0.038(3) 0.096(8) 0.053(4) -0.017(5) 0.023(3) -0.008(4)
C24 0.036(3) 0.059(6) 0.068(5) -0.027(4) 0.017(3) -0.003(3)
C25 0.044(4) 0.062(6) 0.087(6) -0.023(5) 0.029(4) -0.021(4)
C26 0.057(5) 0.061(7) 0.165(12) 0.054(8) 0.033(7) 0.011(5)
C27 0.049(4) 0.040(5) 0.098(7) -0.003(5) 0.020(4) -0.002(4)
C28 0.063(5) 0.055(6) 0.054(5) -0.013(4) 0.022(4) -0.007(4)
C29 0.033(3) 0.055(5) 0.042(4) -0.003(3) 0.012(3) 0.005(3)
C30 0.032(2) 0.055(5) 0.027(2) -0.002(3) 0.009(2) -0.004(3)
C31 0.034(3) 0.069(6) 0.043(4) -0.011(4) 0.007(3) -0.009(3)
C32 0.027(3) 0.130(9) 0.046(4) -0.020(6) 0.007(2) -0.005(5)
C33 0.035(3) 0.090(8) 0.055(5) -0.004(5) 0.005(3) 0.019(4)
C34 0.041(4) 0.063(6) 0.053(4) -0.002(4) 0.014(3) 0.020(4)
C35 0.050(4) 0.090(8) 0.053(5) -0.034(5) 0.000(3) 0.018(5)
C36 0.055(5) 0.048(6) 0.141(10) -0.048(7) 0.027(6) -0.005(5)
C37 0.065(5) 0.065(7) 0.081(7) 0.021(5) 0.022(5) -0.007(5)
C38 0.039(3) 0.051(5) 0.051(4) -0.010(4) 0.015(3) -0.007(3)

loop_
_atom_type_symbol
_atom_type_description
_atom_type_scat_dispersion_real
_atom_type_scat_dispersion_imag
_atom_type_scat_source
Na Na 0.1353 0.1239 'International Tables Vol C Tables 4.2.6.8 and 6.1.1.4'
I I -0.3257 6.8362 'International Tables Vol C Tables 4.2.6.8 and 6.1.1.4'
Si Si 0.2541 0.3302 'International Tables Vol C Tables 4.2.6.8 and 6.1.1.4'
N N 0.0311 0.0180 'International Tables Vol C Tables 4.2.6.8 and 6.1.1.4'
C C 0.0181 0.0091 'International Tables Vol C Tables 4.2.6.8 and 6.1.1.4'
H H 0.0000 0.0000 'International Tables Vol C Tables 4.2.6.8 and 6.1.1.4'

loop_
_geom_angle_atom_site_label_1
_geom_angle_atom_site_label_2
_geom_angle_atom_site_label_3
_geom_angle
N1 Na1 N4 127.1(2)
N1 Na1 N5 135.9(2)
N4 Na1 N5 70.1(2)
N1 Na1 I1 97.65(13)
N4 Na1 I1 119.47(18)
N5 Na1 I1 106.90(17)
N1 Na1 Si2 30.35(14)
N4 Na1 Si2 131.82(18)
N5 Na1 Si2 105.99(17)
I1 Na1 Si2 107.77(7)
N1 Na1 Si1 25.30(14)
N4 Na1 Si1 104.73(18)
N5 Na1 Si1 147.58(17)
I1 Na1 Si1 103.30(7)
Si2 Na1 Si1 52.52(6)
N1 Na1 Na2 42.10(13)
N4 Na1 Na2 148.27(19)
N5 Na1 Na2 140.96(19)
I1 Na1 Na2 55.59(5)
Si2 Na1 Na2 58.30(6)
Si1 Na1 Na2 54.24(6)
N2 Na2 N1 159.5(2)
N2 Na2 I1 101.71(14)
N1 Na2 I1 98.73(14)
N2 Na2 Si1 136.04(18)
N1 Na2 Si1 30.71(15)
I1 Na2 Si1 110.83(8)
N2 Na2 Si4 29.00(16)
N1 Na2 Si4 141.42(17)
I1 Na2 Si4 107.54(8)
Si1 Na2 Si4 141.63(9)
N2 Na2 Si2 140.70(17)
N1 Na2 Si2 28.96(14)
I1 Na2 Si2 106.31(7)
Si1 Na2 Si2 54.84(6)
Si4 Na2 Si2 114.22(9)
N2 Na2 Si3 28.10(16)
N1 Na2 Si3 138.58(17)
I1 Na2 Si3 112.18(8)
Si1 Na2 Si3 109.39(9)
Si4 Na2 Si3 53.25(6)
Si2 Na2 Si3 141.50(9)
N2 Na2 Na3 44.51(12)
N1 Na2 Na3 155.69(15)
I1 Na2 Na3 57.35(5)
Si1 Na2 Na3 147.63(12)
Si4 Na2 Na3 59.43(7)
Si2 Na2 Na3 152.84(12)
Si3 Na2 Na3 59.24(7)
N2 Na2 Na1 157.30(15)
N1 Na2 Na1 43.15(13)
I1 Na2 Na1 55.62(5)
Si1 Na2 Na1 62.75(7)
Si4 Na2 Na1 147.87(11)
Si2 Na2 Na1 56.64(6)
Si3 Na2 Na1 154.16(11)
Na3 Na2 Na1 112.93(8)
N3 Na3 N2 160.96(18)
N3 Na3 I1 97.96(12)
N2 Na3 I1 101.05(13)
N3 Na3 Si6 30.01(15)
N2 Na3 Si6 139.47(17)
I1 Na3 Si6 108.84(8)
N3 Na3 Si4 142.73(17)
N2 Na3 Si4 28.83(16)
I1 Na3 Si4 106.89(8)
Si6 Na3 Si4 113.63(10)
N3 Na3 Si3 138.63(18)
N2 Na3 Si3 28.67(15)
I1 Na3 Si3 112.51(8)
Si6 Na3 Si3 138.65(8)
Si4 Na3 Si3 53.34(6)
N3 Na3 Si5 28.35(16)
N2 Na3 Si5 140.18(18)
I1 Na3 Si5 106.98(7)
Si6 Na3 Si5 53.47(5)
Si4 Na3 Si5 146.13(8)
Si3 Na3 Si5 112.35(10)
N3 Na3 Na2 154.55(14)
N2 Na3 Na2 44.20(12)
I1 Na3 Na2 57.00(5)
Si6 Na3 Na2 154.34(13)
Si4 Na3 Na2 59.00(6)
Si3 Na3 Na2 59.94(6)
Si5 Na3 Na2 146.70(12)
N3 Na3 Na4 42.78(11)
N2 Na3 Na4 156.00(14)
I1 Na3 Na4 55.31(5)
Si6 Na3 Na4 61.70(6)
Si4 Na3 Na4 151.71(12)
Si3 Na3 Na4 149.52(12)
Si5 Na3 Na4 56.52(6)
Na2 Na3 Na4 111.85(8)
N3 Na4 N7 128.4(2)
N3 Na4 N6 133.9(3)
N7 Na4 N6 70.9(2)
N3 Na4 I1 97.56(12)
N7 Na4 I1 120.18(16)
N6 Na4 I1 105.83(19)
N3 Na4 Si5 30.07(15)
N7 Na4 Si5 129.83(15)
N6 Na4 Si5 103.9(2)
I1 Na4 Si5 109.38(7)
N3 Na4 Si6 25.82(15)
N7 Na4 Si6 105.89(16)
N6 Na4 Si6 147.3(2)
I1 Na4 Si6 103.51(7)
Si5 Na4 Si6 52.01(6)
N3 Na4 Na3 41.93(11)
N7 Na4 Na3 151.7(2)
N6 Na4 Na3 136.9(2)
I1 Na4 Na3 55.75(5)
Si5 Na4 Na3 58.71(6)
Si6 Na4 Na3 55.14(6)
Na4 I1 Na2 133.88(6)
Na4 I1 Na1 154.76(6)
Na2 I1 Na1 68.78(6)
Na4 I1 Na3 68.94(5)
Na2 I1 Na3 65.66(6)
Na1 I1 Na3 134.37(6)
N1 Si1 C2 109.5(3)
N1 Si1 C1 116.2(3)
C2 Si1 C1 106.9(3)
N1 Si1 C3 113.1(3)
C2 Si1 C3 105.8(3)
C1 Si1 C3 104.7(3)
N1 Si1 Na2 45.96(18)
C2 Si1 Na2 86.8(2)
C1 Si1 Na2 161.5(3)
C3 Si1 Na2 82.7(2)
N1 Si1 Na1 37.87(17)
C2 Si1 Na1 78.7(2)
C1 Si1 Na1 106.7(2)
C3 Si1 Na1 145.3(3)
Na2 Si1 Na1 63.01(6)
N1 Si2 C5 116.0(3)
N1 Si2 C6 109.0(3)
C5 Si2 C6 105.7(3)
N1 Si2 C4 112.6(3)
C5 Si2 C4 105.5(3)
C6 Si2 C4 107.5(4)
N1 Si2 Na1 46.53(18)
C5 Si2 Na1 162.5(3)
C6 Si2 Na1 83.7(2)
C4 Si2 Na1 85.0(2)
N1 Si2 Na2 42.98(18)
C5 Si2 Na2 102.7(2)
C6 Si2 Na2 74.6(2)
C4 Si2 Na2 149.8(2)
Na1 Si2 Na2 65.07(6)
N2 Si3 C9 112.7(4)
N2 Si3 C7 109.8(3)
C9 Si3 C7 105.7(4)
N2 Si3 C8 114.7(3)
C9 Si3 C8 105.7(4)
C7 Si3 C8 107.8(4)
N2 Si3 Na3 42.37(18)
C9 Si3 Na3 84.7(3)
C7 Si3 Na3 88.9(2)
C8 Si3 Na3 156.5(3)
N2 Si3 Na2 41.13(18)
C9 Si3 Na2 145.5(3)
C7 Si3 Na2 75.0(3)
C8 Si3 Na2 106.7(3)
Na3 Si3 Na2 60.83(6)
N2 Si4 C11 109.2(3)
N2 Si4 C10 113.8(3)
C11 Si4 C10 105.8(4)
N2 Si4 C12 115.4(4)
C11 Si4 C12 107.5(4)
C10 Si4 C12 104.6(4)
N2 Si4 Na2 42.82(17)
C11 Si4 Na2 87.0(3)
C10 Si4 Na2 86.5(3)
C12 Si4 Na2 158.0(3)
N2 Si4 Na3 42.84(18)
C11 Si4 Na3 73.3(3)
C10 Si4 Na3 148.1(3)
C12 Si4 Na3 106.0(3)
Na2 Si4 Na3 61.57(7)
N3 Si5 C14 117.2(4)
N3 Si5 C13 109.5(3)
C14 Si5 C13 105.2(4)
N3 Si5 C15 111.8(3)
C14 Si5 C15 105.5(4)
C13 Si5 C15 107.0(4)
N3 Si5 Na4 45.85(16)
C14 Si5 Na4 162.8(3)
C13 Si5 Na4 86.2(3)
C15 Si5 Na4 82.7(3)
N3 Si5 Na3 41.99(17)
C14 Si5 Na3 105.2(3)
C13 Si5 Na3 75.2(3)
C15 Si5 Na3 147.3(3)
Na4 Si5 Na3 64.77(6)
N3 Si6 C16 109.8(3)
N3 Si6 C18 115.8(3)
C16 Si6 C18 107.3(4)
N3 Si6 C17 112.6(3)
C16 Si6 C17 105.8(4)
C18 Si6 C17 104.9(3)
N3 Si6 Na3 44.77(16)
C16 Si6 Na3 89.4(3)
C18 Si6 Na3 159.1(3)
C17 Si6 Na3 81.5(3)
N3 Si6 Na4 38.56(17)
C16 Si6 Na4 77.8(3)
C18 Si6 Na4 107.4(2)
C17 Si6 Na4 144.6(3)
Na3 Si6 Na4 63.17(6)
Si2 N1 Si1 126.0(3)
Si2 N1 Na2 108.1(3)
Si1 N1 Na2 103.3(3)
Si2 N1 Na1 103.1(3)
Si1 N1 Na1 116.8(3)
Na2 N1 Na1 94.75(19)
Si4 N2 Si3 124.3(3)
Si4 N2 Na2 108.2(3)
Si3 N2 Na2 110.8(3)
Si4 N2 Na3 108.3(3)
Si3 N2 Na3 109.0(3)
Na2 N2 Na3 91.29(17)
Si5 N3 Si6 123.3(3)
Si5 N3 Na3 109.7(3)
Si6 N3 Na3 105.2(3)
Si5 N3 Na4 104.1(3)
Si6 N3 Na4 115.6(3)
Na3 N3 Na4 95.29(16)
C26 N4 C25 111.8(8)
C26 N4 C19 111.1(6)
C25 N4 C19 111.9(6)
C26 N4 Na1 113.2(6)
C25 N4 Na1 91.5(4)
C19 N4 Na1 115.9(5)
C28 N5 C20 113.3(6)
C28 N5 C27 109.7(7)
C20 N5 C27 110.7(7)
C28 N5 Na1 99.7(5)
C20 N5 Na1 109.2(4)
C27 N5 Na1 113.8(5)
C35 N6 C36 109.0(8)
C35 N6 C29 113.6(6)
C36 N6 C29 111.3(8)
C35 N6 Na4 98.6(5)
C36 N6 Na4 115.3(5)
C29 N6 Na4 108.5(4)
C37 N7 C38 109.4(7)
C37 N7 C30 112.2(6)
C38 N7 C30 113.0(5)
C37 N7 Na4 113.5(5)
C38 N7 Na4 93.6(4)
C30 N7 Na4 113.9(4)
Si1 C1 H1A 109.5
Si1 C1 H1B 109.5
H1A C1 H1B 109.5
Si1 C1 H1C 109.5
H1A C1 H1C 109.5
H1B C1 H1C 109.5
Si1 C2 H2A 109.5
Si1 C2 H2B 109.5
H2A C2 H2B 109.5
Si1 C2 H2C 109.5
H2A C2 H2C 109.5
H2B C2 H2C 109.5
Si1 C3 H3A 109.5
Si1 C3 H3B 109.5
H3A C3 H3B 109.5
Si1 C3 H3C 109.5
H3A C3 H3C 109.5
H3B C3 H3C 109.5
Si2 C4 H4A 109.5
Si2 C4 H4B 109.5
H4A C4 H4B 109.5
Si2 C4 H4C 109.5
H4A C4 H4C 109.5
H4B C4 H4C 109.5
Si2 C5 H5A 109.5
Si2 C5 H5B 109.5
H5A C5 H5B 109.5
Si2 C5 H5C 109.5
H5A C5 H5C 109.5
H5B C5 H5C 109.5
Si2 C6 H6A 109.5
Si2 C6 H6B 109.5
H6A C6 H6B 109.5
Si2 C6 H6C 109.5
H6A C6 H6C 109.5
H6B C6 H6C 109.5
Si3 C7 H7A 109.5
Si3 C7 H7B 109.5
H7A C7 H7B 109.5
Si3 C7 H7C 109.5
H7A C7 H7C 109.5
H7B C7 H7C 109.5
Si3 C8 H8A 109.5
Si3 C8 H8B 109.5
H8A C8 H8B 109.5
Si3 C8 H8C 109.5
H8A C8 H8C 109.5
H8B C8 H8C 109.5
Si3 C9 H9A 109.5
Si3 C9 H9B 109.5
H9A C9 H9B 109.5
Si3 C9 H9C 109.5
H9A C9 H9C 109.5
H9B C9 H9C 109.5
Si4 C10 H10A 109.5
Si4 C10 H10B 109.5
H10A C10 H10B 109.5
Si4 C10 H10C 109.5
H10A C10 H10C 109.5
H10B C10 H10C 109.5
Si4 C11 H11A 109.5
Si4 C11 H11B 109.5
H11A C11 H11B 109.5
Si4 C11 H11C 109.5
H11A C11 H11C 109.5
H11B C11 H11C 109.5
Si4 C12 H12A 109.5
Si4 C12 H12B 109.5
H12A C12 H12B 109.5
Si4 C12 H12C 109.5
H12A C12 H12C 109.5
H12B C12 H12C 109.5
Si5 C13 H13A 109.5
Si5 C13 H13B 109.5
H13A C13 H13B 109.5
Si5 C13 H13C 109.5
H13A C13 H13C 109.5
H13B C13 H13C 109.5
Si5 C14 H14A 109.5
Si5 C14 H14B 109.5
H14A C14 H14B 109.5
Si5 C14 H14C 109.5
H14A C14 H14C 109.5
H14B C14 H14C 109.5
Si5 C15 H15A 109.5
Si5 C15 H15B 109.5
H15A C15 H15B 109.5
Si5 C15 H15C 109.5
H15A C15 H15C 109.5
H15B C15 H15C 109.5
Si6 C16 H16A 109.5
Si6 C16 H16B 109.5
H16A C16 H16B 109.5
Si6 C16 H16C 109.5
H16A C16 H16C 109.5
H16B C16 H16C 109.5
Si6 C17 H17A 109.5
Si6 C17 H17B 109.5
H17A C17 H17B 109.5
Si6 C17 H17C 109.5
H17A C17 H17C 109.5
H17B C17 H17C 109.5
Si6 C18 H18A 109.5
Si6 C18 H18B 109.5
H18A C18 H18B 109.5
Si6 C18 H18C 109.5
H18A C18 H18C 109.5
H18B C18 H18C 109.5
N4 C19 C20 111.3(5)
N4 C19 C24 113.6(6)
C20 C19 C24 111.9(7)
N4 C19 H19 106.5
C20 C19 H19 106.5
C24 C19 H19 106.5
N5 C20 C19 113.7(6)
N5 C20 C21 114.3(7)
C19 C20 C21 109.6(5)
N5 C20 H20 106.2
C19 C20 H20 106.2
C21 C20 H20 106.2
C22 C21 C20 113.2(8)
C22 C21 H21A 108.9
C20 C21 H21A 108.9
C22 C21 H21B 108.9
C20 C21 H21B 108.9
H21A C21 H21B 107.8
C21 C22 C23 110.7(7)
C21 C22 H22A 109.5
C23 C22 H22A 109.5
C21 C22 H22B 109.5
C23 C22 H22B 109.5
H22A C22 H22B 108.1
C22 C23 C24 110.4(7)
C22 C23 H23A 109.6
C24 C23 H23A 109.6
C22 C23 H23B 109.6
C24 C23 H23B 109.6
H23A C23 H23B 108.1
C23 C24 C19 111.3(7)
C23 C24 H24A 109.4
C19 C24 H24A 109.4
C23 C24 H24B 109.4
C19 C24 H24B 109.4
H24A C24 H24B 108.0
N4 C25 H25A 109.5
N4 C25 H25B 109.5
H25A C25 H25B 109.5
N4 C25 H25C 109.5
H25A C25 H25C 109.5
H25B C25 H25C 109.5
N4 C26 H26A 109.5
N4 C26 H26B 109.5
H26A C26 H26B 109.5
N4 C26 H26C 109.5
H26A C26 H26C 109.5
H26B C26 H26C 109.5
N5 C27 H27A 109.5
N5 C27 H27B 109.5
H27A C27 H27B 109.5
N5 C27 H27C 109.5
H27A C27 H27C 109.5
H27B C27 H27C 109.5
N5 C28 H28A 109.5
N5 C28 H28B 109.5
H28A C28 H28B 109.5
N5 C28 H28C 109.5
H28A C28 H28C 109.5
H28B C28 H28C 109.5
N6 C29 C30 111.8(6)
N6 C29 C34 112.8(6)
C30 C29 C34 111.1(6)
N6 C29 H29 106.9
C30 C29 H29 106.9
C34 C29 H29 106.9
N7 C30 C29 112.3(5)
N7 C30 C31 113.6(6)
C29 C30 C31 111.1(6)
N7 C30 H30 106.4
C29 C30 H30 106.4
C31 C30 H30 106.4
C32 C31 C30 111.5(7)
C32 C31 H31A 109.3
C30 C31 H31A 109.3
C32 C31 H31B 109.3
C30 C31 H31B 109.3
H31A C31 H31B 108.0
C33 C32 C31 110.2(7)
C33 C32 H32A 109.6
C31 C32 H32A 109.6
C33 C32 H32B 109.6
C31 C32 H32B 109.6
H32A C32 H32B 108.1
C32 C33 C34 111.3(7)
C32 C33 H33A 109.4
C34 C33 H33A 109.4
C32 C33 H33B 109.4
C34 C33 H33B 109.4
H33A C33 H33B 108.0
C33 C34 C29 111.7(7)
C33 C34 H34A 109.3
C29 C34 H34A 109.3
C33 C34 H34B 109.3
C29 C34 H34B 109.3
H34A C34 H34B 107.9
N6 C35 H35A 109.5
N6 C35 H35B 109.5
H35A C35 H35B 109.5
N6 C35 H35C 109.5
H35A C35 H35C 109.5
H35B C35 H35C 109.5
N6 C36 H36A 109.5
N6 C36 H36B 109.5
H36A C36 H36B 109.5
N6 C36 H36C 109.5
H36A C36 H36C 109.5
H36B C36 H36C 109.5
N7 C37 H37A 109.5
N7 C37 H37B 109.5
H37A C37 H37B 109.5
N7 C37 H37C 109.5
H37A C37 H37C 109.5
H37B C37 H37C 109.5
N7 C38 H38A 109.5
N7 C38 H38B 109.5
H38A C38 H38B 109.5
N7 C38 H38C 109.5
H38A C38 H38C 109.5
H38B C38 H38C 109.5

loop_
_geom_bond_atom_site_label_1
_geom_bond_atom_site_label_2
_geom_bond_distance
Na1 N1 2.425(5)
Na1 N4 2.479(7)
Na1 N5 2.528(7)
Na1 I1 3.128(2)
Na1 Si2 3.254(3)
Na1 Si1 3.525(3)
Na1 Na2 3.533(3)
Na2 N2 2.369(5)
Na2 N1 2.377(5)
Na2 I1 3.127(2)
Na2 Si1 3.217(3)
Na2 Si4 3.311(3)
Na2 Si2 3.315(3)
Na2 Si3 3.367(3)
Na2 Na3 3.397(3)
Na3 N3 2.378(5)
Na3 N2 2.382(5)
Na3 I1 3.139(2)
Na3 Si6 3.259(3)
Na3 Si4 3.326(3)
Na3 Si3 3.343(3)
Na3 Si5 3.348(3)
Na3 Na4 3.544(3)
Na4 N3 2.417(5)
Na4 N7 2.496(6)
Na4 N6 2.498(7)
Na4 I1 3.123(2)
Na4 Si5 3.268(3)
Na4 Si6 3.497(3)
Si1 N1 1.688(6)
Si1 C2 1.882(7)
Si1 C1 1.882(7)
Si1 C3 1.900(6)
Si2 N1 1.688(6)
Si2 C5 1.887(6)
Si2 C6 1.889(7)
Si2 C4 1.891(6)
Si3 N2 1.696(6)
Si3 C9 1.884(8)
Si3 C7 1.894(7)
Si3 C8 1.895(7)
Si4 N2 1.690(6)
Si4 C11 1.869(8)
Si4 C10 1.893(7)
Si4 C12 1.903(8)
Si5 N3 1.688(6)
Si5 C14 1.874(8)
Si5 C13 1.887(8)
Si5 C15 1.892(8)
Si6 N3 1.689(6)
Si6 C16 1.885(7)
Si6 C18 1.886(7)
Si6 C17 1.897(6)
N4 C26 1.458(12)
N4 C25 1.476(11)
N4 C19 1.487(9)
N5 C28 1.452(10)
N5 C20 1.477(9)
N5 C27 1.481(11)
N6 C35 1.454(12)
N6 C36 1.471(13)
N6 C29 1.488(9)
N7 C37 1.447(11)
N7 C38 1.469(9)
N7 C30 1.486(9)
C1 H1A 0.9800
C1 H1B 0.9800
C1 H1C 0.9800
C2 H2A 0.9800
C2 H2B 0.9800
C2 H2C 0.9800
C3 H3A 0.9800
C3 H3B 0.9800
C3 H3C 0.9800
C4 H4A 0.9800
C4 H4B 0.9800
C4 H4C 0.9800
C5 H5A 0.9800
C5 H5B 0.9800
C5 H5C 0.9800
C6 H6A 0.9800
C6 H6B 0.9800
C6 H6C 0.9800
C7 H7A 0.9800
C7 H7B 0.9800
C7 H7C 0.9800
C8 H8A 0.9800
C8 H8B 0.9800
C8 H8C 0.9800
C9 H9A 0.9800
C9 H9B 0.9800
C9 H9C 0.9800
C10 H10A 0.9800
C10 H10B 0.9800
C10 H10C 0.9800
C11 H11A 0.9800
C11 H11B 0.9800
C11 H11C 0.9800
C12 H12A 0.9800
C12 H12B 0.9800
C12 H12C 0.9800
C13 H13A 0.9800
C13 H13B 0.9800
C13 H13C 0.9800
C14 H14A 0.9800
C14 H14B 0.9800
C14 H14C 0.9800
C15 H15A 0.9800
C15 H15B 0.9800
C15 H15C 0.9800
C16 H16A 0.9800
C16 H16B 0.9800
C16 H16C 0.9800
C17 H17A 0.9800
C17 H17B 0.9800
C17 H17C 0.9800
C18 H18A 0.9800
C18 H18B 0.9800
C18 H18C 0.9800
C19 C20 1.504(10)
C19 C24 1.544(10)
C19 H19 1.0000
C20 C21 1.559(10)
C20 H20 1.0000
C21 C22 1.505(13)
C21 H21A 0.9900
C21 H21B 0.9900
C22 C23 1.510(14)
C22 H22A 0.9900
C22 H22B 0.9900
C23 C24 1.528(11)
C23 H23A 0.9900
C23 H23B 0.9900
C24 H24A 0.9900
C24 H24B 0.9900
C25 H25A 0.9800
C25 H25B 0.9800
C25 H25C 0.9800
C26 H26A 0.9800
C26 H26B 0.9800
C26 H26C 0.9800
C27 H27A 0.9800
C27 H27B 0.9800
C27 H27C 0.9800
C28 H28A 0.9800
C28 H28B 0.9800
C28 H28C 0.9800
C29 C30 1.518(12)
C29 C34 1.554(9)
C29 H29 1.0000
C30 C31 1.542(8)
C30 H30 1.0000
C31 C32 1.517(11)
C31 H31A 0.9900
C31 H31B 0.9900
C32 C33 1.506(16)
C32 H32A 0.9900
C32 H32B 0.9900
C33 C34 1.525(11)
C33 H33A 0.9900
C33 H33B 0.9900
C34 H34A 0.9900
C34 H34B 0.9900
C35 H35A 0.9800
C35 H35B 0.9800
C35 H35C 0.9800
C36 H36A 0.9800
C36 H36B 0.9800
C36 H36C 0.9800
C37 H37A 0.9800
C37 H37B 0.9800
C37 H37C 0.9800
C38 H38A 0.9800
C38 H38B 0.9800
C38 H38C 0.9800

loop_
_geom_torsion_atom_site_label_1
_geom_torsion_atom_site_label_2
_geom_torsion_atom_site_label_3
_geom_torsion_atom_site_label_4
_geom_torsion
C5 Si2 N1 Si1 -42.0(5)
C6 Si2 N1 Si1 -161.2(4)
C4 Si2 N1 Si1 79.7(4)
Na1 Si2 N1 Si1 138.0(5)
Na2 Si2 N1 Si1 -122.5(5)
C5 Si2 N1 Na2 80.5(3)
C6 Si2 N1 Na2 -38.7(3)
C4 Si2 N1 Na2 -157.8(3)
Na1 Si2 N1 Na2 -99.5(3)
C5 Si2 N1 Na1 180.0(3)
C6 Si2 N1 Na1 60.9(3)
C4 Si2 N1 Na1 -58.3(4)
Na2 Si2 N1 Na1 99.5(3)
C2 Si1 N1 Si2 -170.6(4)
C1 Si1 N1 Si2 -49.5(5)
C3 Si1 N1 Si2 71.7(5)
Na2 Si1 N1 Si2 124.5(4)
Na1 Si1 N1 Si2 -133.1(5)
C2 Si1 N1 Na2 64.9(3)
C1 Si1 N1 Na2 -174.0(3)
C3 Si1 N1 Na2 -52.8(4)
Na1 Si1 N1 Na2 102.4(3)
C2 Si1 N1 Na1 -37.5(4)
C1 Si1 N1 Na1 83.6(4)
C3 Si1 N1 Na1 -155.2(3)
Na2 Si1 N1 Na1 -102.4(3)
C11 Si4 N2 Si3 -164.6(4)
C10 Si4 N2 Si3 77.5(5)
C12 Si4 N2 Si3 -43.4(5)
Na2 Si4 N2 Si3 132.5(5)
Na3 Si4 N2 Si3 -129.8(4)
C11 Si4 N2 Na2 62.9(4)
C10 Si4 N2 Na2 -55.0(4)
C12 Si4 N2 Na2 -176.0(3)
Na3 Si4 N2 Na2 97.7(3)
C11 Si4 N2 Na3 -34.8(4)
C10 Si4 N2 Na3 -152.7(4)
C12 Si4 N2 Na3 86.4(4)
Na2 Si4 N2 Na3 -97.7(3)
C9 Si3 N2 Si4 76.9(5)
C7 Si3 N2 Si4 -165.6(4)
C8 Si3 N2 Si4 -44.1(5)
Na3 Si3 N2 Si4 129.5(5)
Na2 Si3 N2 Si4 -131.5(5)
C9 Si3 N2 Na2 -151.6(4)
C7 Si3 N2 Na2 -34.1(4)
C8 Si3 N2 Na2 87.4(4)
Na3 Si3 N2 Na2 -99.0(3)
C9 Si3 N2 Na3 -52.6(4)
C7 Si3 N2 Na3 64.9(4)
C8 Si3 N2 Na3 -173.7(3)
Na2 Si3 N2 Na3 99.0(3)
C14 Si5 N3 Si6 -42.2(5)
C13 Si5 N3 Si6 -161.8(3)
C15 Si5 N3 Si6 79.7(4)
Na4 Si5 N3 Si6 134.3(4)
Na3 Si5 N3 Si6 -124.7(4)
C14 Si5 N3 Na3 82.5(4)
C13 Si5 N3 Na3 -37.1(4)
C15 Si5 N3 Na3 -155.6(3)
Na4 Si5 N3 Na3 -101.0(3)
C14 Si5 N3 Na4 -176.5(4)
C13 Si5 N3 Na4 63.8(3)
C15 Si5 N3 Na4 -54.6(4)
Na3 Si5 N3 Na4 101.0(3)
C16 Si6 N3 Si5 -165.6(4)
C18 Si6 N3 Si5 -43.9(4)
C17 Si6 N3 Si5 76.9(4)
Na3 Si6 N3 Si5 126.6(4)
Na4 Si6 N3 Si5 -129.7(4)
C16 Si6 N3 Na3 67.8(3)
C18 Si6 N3 Na3 -170.5(3)
C17 Si6 N3 Na3 -49.7(4)
Na4 Si6 N3 Na3 103.7(3)
C16 Si6 N3 Na4 -35.9(4)
C18 Si6 N3 Na4 85.8(3)
C17 Si6 N3 Na4 -153.4(3)
Na3 Si6 N3 Na4 -103.7(3)
C26 N4 C19 C20 156.9(8)
C25 N4 C19 C20 -77.3(8)
Na1 N4 C19 C20 25.8(7)
C26 N4 C19 C24 -75.7(10)
C25 N4 C19 C24 50.1(9)
Na1 N4 C19 C24 153.2(5)
C28 N5 C20 C19 -63.3(8)
C27 N5 C20 C19 172.9(6)
Na1 N5 C20 C19 46.8(6)
C28 N5 C20 C21 63.5(8)
C27 N5 C20 C21 -60.3(8)
Na1 N5 C20 C21 173.5(5)
N4 C19 C20 N5 -49.4(8)
C24 C19 C20 N5 -177.7(6)
N4 C19 C20 C21 -178.6(6)
C24 C19 C20 C21 53.1(8)
N5 C20 C21 C22 177.0(6)
C19 C20 C21 C22 -54.2(8)
C20 C21 C22 C23 56.3(8)
C21 C22 C23 C24 -56.9(9)
C22 C23 C24 C19 57.0(10)
N4 C19 C24 C23 176.6(7)
C20 C19 C24 C23 -56.3(9)
C35 N6 C29 C30 -58.3(8)
C36 N6 C29 C30 178.2(6)
Na4 N6 C29 C30 50.3(6)
C35 N6 C29 C34 67.7(9)
C36 N6 C29 C34 -55.8(9)
Na4 N6 C29 C34 176.3(5)
C37 N7 C30 C29 156.0(7)
C38 N7 C30 C29 -79.7(7)
Na4 N7 C30 C29 25.5(6)
C37 N7 C30 C31 -76.9(8)
C38 N7 C30 C31 47.4(8)
Na4 N7 C30 C31 152.6(5)
N6 C29 C30 N7 -51.8(7)
C34 C29 C30 N7 -178.8(5)
N6 C29 C30 C31 179.7(5)
C34 C29 C30 C31 52.8(7)
N7 C30 C31 C32 176.1(7)
C29 C30 C31 C32 -56.2(8)
C30 C31 C32 C33 58.1(8)
C31 C32 C33 C34 -57.8(8)
C32 C33 C34 C29 55.5(9)
N6 C29 C34 C33 -179.4(7)
C30 C29 C34 C33 -52.9(9)
